data_1519557
loop_
_publ_author_name
'Matthews, Craig J.'
'Horton, Peter N.'
'Hursthouse, Michael B.'

_publ_section_title
;
 C24H18F18N10O22Pb4S6
;
_journal_name_full 'Crystal Structure Report Archive'
_journal_page_first 981
_journal_year 2003
_chemical_formula_sum 'C24 H18 F18 N10 O22 Pb4 S6'
_chemical_formula_weight 2161.60
_space_group_IT_number 2
_symmetry_cell_setting triclinic
_symmetry_space_group_name_Hall '-P 1'
_symmetry_space_group_name_H-M 'P -1'
_atom_sites_solution_hydrogens geom
_atom_sites_solution_primary direct
_atom_sites_solution_secondary difmap
_cell_angle_alpha 115.212(2)
_cell_angle_beta 112.293(3)
_cell_angle_gamma 94.433(3)
_cell_formula_units_Z 1
_cell_length_a 10.8538(5)
_cell_length_b 11.3876(7)
_cell_length_c 12.5537(8)
_cell_measurement_reflns_used 5404
_cell_measurement_temperature 120(2)
_cell_measurement_theta_max 27.485
_cell_measurement_theta_min 2.910
_cell_volume 1244.88(14)
_computing_cell_refinement ' DENZO (Otwinowski & Minor, 1997) and COLLECT (Hooft, 1998)'
_computing_data_collection ' DENZO (Otwinowski and Minor, 1997)'
_computing_data_reduction ' DENZO (Otwinowski & Minor, 1997) and COLLECT (Hooft, 1998)'
_computing_molecular_graphics 'PLATON (Spek, 1990)'
_computing_structure_refinement 'SHELXL-97 (Sheldrick, 1997b)'
_computing_structure_solution 'SHELXS-97 (Sheldrick, 1997a)'
_diffrn_ambient_temperature 120(2)
_diffrn_detector_area_resol_mean 9.091
_diffrn_measured_fraction_theta_full 0.992
_diffrn_measured_fraction_theta_max 0.992
_diffrn_measurement_device_type 'Nonius KappaCCD Area Detector'
_diffrn_measurement_method '\f and \w scans to fill Ewald Sphere'
_diffrn_radiation_monochromator graphite
_diffrn_radiation_source 'Nonius FR591 rotating anode'
_diffrn_radiation_type MoK\a
_diffrn_radiation_wavelength 0.71073
_diffrn_reflns_av_R_equivalents 0.0770
_diffrn_reflns_av_sigmaI/netI 0.0701
_diffrn_reflns_limit_h_max 14
_diffrn_reflns_limit_h_min -14
_diffrn_reflns_limit_k_max 14
_diffrn_reflns_limit_k_min -14
_diffrn_reflns_limit_l_max 16
_diffrn_reflns_limit_l_min -16
_diffrn_reflns_number 22501
_diffrn_reflns_theta_full 27.39
_diffrn_reflns_theta_max 27.39
_diffrn_reflns_theta_min 3.18
_exptl_absorpt_coefficient_mu 13.890
_exptl_absorpt_correction_T_max 0.7686
_exptl_absorpt_correction_T_min 0.2865
_exptl_absorpt_correction_type multi-scan
_exptl_absorpt_process_details 'SORTAV Blessing (1997)'
_exptl_crystal_colour Orange
_exptl_crystal_density_diffrn 2.883
_exptl_crystal_density_method 'not measured'
_exptl_crystal_description Plate
_exptl_crystal_F_000 994
_exptl_crystal_size_max 0.12
_exptl_crystal_size_mid 0.08
_exptl_crystal_size_min 0.02
_refine_diff_density_max 3.586
_refine_diff_density_min -2.632
_refine_diff_density_rms 0.288
_refine_ls_extinction_method none
_refine_ls_goodness_of_fit_ref 1.053
_refine_ls_hydrogen_treatment constr
_refine_ls_matrix_type full
_refine_ls_number_parameters 410
_refine_ls_number_reflns 5600
_refine_ls_number_restraints 126
_refine_ls_restrained_S_all 1.050
_refine_ls_R_factor_all 0.0864
_refine_ls_R_factor_gt 0.0536
_refine_ls_shift/su_max 0.001
_refine_ls_shift/su_mean 0.000
_refine_ls_structure_factor_coef Fsqd
_refine_ls_weighting_details 'calc w=1/[\s^2^(Fo^2^)+(0.0757P)^2^+6.8520P] where P=(Fo^2^+2Fc^2^)/3'
_refine_ls_weighting_scheme calc
_refine_ls_wR_factor_gt 0.1301
_refine_ls_wR_factor_ref 0.1430
_reflns_number_gt 3988
_reflns_number_total 5600
_reflns_threshold_expression >2sigma(I)
_cod_data_source_file eCrystal-981.cif
_cod_data_source_block s92
_cod_depositor_comments
;
Citation :
Matthews, Craig J. and Horton, Peter N. and Hursthouse, Michael B. (2003) 
University of Southampton, Crystal Structure Report Archive. 
(doi:10.5258/ecrystals/981)

More at:
http://ecrystals.chem.soton.ac.uk/981/

The following automatic conversions were performed:

'_symmetry_cell_setting' value 'Triclinic' changed to 'triclinic'
according to the built-in table from CIF Core dictionary named
'cif_core.dic' version 2.4.1 from 2010-06-29.

Automatic conversion script
Id: cif_fix_values 3271 2015-04-21 07:52:19Z andrius 
;
_cod_original_cell_volume 1244.87(12)
_cod_original_sg_symbol_H-M P-1
_cod_database_code 1519557

loop_
_symmetry_equiv_pos_as_xyz
'x, y, z'
'-x, -y, -z'

loop_
_atom_site_label
_atom_site_type_symbol
_atom_site_fract_x
_atom_site_fract_y
_atom_site_fract_z
_atom_site_U_iso_or_equiv
_atom_site_adp_type
_atom_site_occupancy
_atom_site_symmetry_multiplicity
_atom_site_calc_flag
_atom_site_refinement_flags
_atom_site_disorder_assembly
_atom_site_disorder_group
Pb1 Pb 0.75463(4) 0.51301(4) 1.24893(4) 0.03516(16) Uani 1 1 d . . .
Pb2 Pb 1.11984(4) 0.82960(4) 1.43173(4) 0.02991(15) Uani 1 1 d . . .
C1 C 0.7365(11) 0.2155(11) 1.0053(11) 0.029(3) Uani 1 1 d . . .
H1 H 0.6510 0.1883 1.0044 0.035 Uiso 1 1 calc R A .
C2 C 0.7710(11) 0.1237(11) 0.9183(11) 0.029(3) Uani 1 1 d . A .
H2 H 0.7138 0.0328 0.8604 0.035 Uiso 1 1 calc R . .
C3 C 0.8922(12) 0.1669(12) 0.9167(11) 0.037(3) Uani 1 1 d . . .
H3 H 0.9188 0.1059 0.8552 0.045 Uiso 1 1 calc R A .
C4 C 0.9753(12) 0.2991(12) 1.0046(11) 0.033(3) Uani 1 1 d . A .
H4 H 1.0593 0.3293 1.0045 0.039 Uiso 1 1 calc R . .
C5 C 0.9348(10) 0.3857(11) 1.0917(10) 0.025(2) Uani 1 1 d . . .
C6 C 1.0209(10) 0.5265(11) 1.1934(9) 0.024(2) Uani 1 1 d . A .
C7 C 1.3325(11) 0.7369(11) 1.2977(10) 0.025(2) Uani 1 1 d . . .
C8 C 1.4205(9) 0.8749(10) 1.4025(9) 0.019(2) Uani 1 1 d . . .
C9 C 1.4566(11) 1.0643(12) 1.5869(11) 0.033(3) Uani 1 1 d . . .
H9 H 1.4270 1.1139 1.6507 0.039 Uiso 1 1 calc R A .
N1 N 0.8178(9) 0.3443(9) 1.0937(8) 0.0247(19) Uani 1 1 d . A .
N2 N 1.1354(9) 0.5671(9) 1.1908(8) 0.025(2) Uani 1 1 d . . .
N3 N 1.2104(8) 0.6989(8) 1.2907(8) 0.0194(18) Uani 1 1 d . A .
N4 N 1.3742(9) 0.6582(9) 1.2108(8) 0.028(2) Uani 1 1 d . A .
H4A H 1.3192 0.5775 1.1457 0.033 Uiso 1 1 calc R . .
H4B H 1.4565 0.6874 1.2190 0.033 Uiso 1 1 calc R . .
N5 N 1.3800(8) 0.9421(9) 1.4931(8) 0.0249(19) Uani 1 1 d . A .
O1 O 0.9794(7) 0.6000(7) 1.2790(7) 0.0250(16) Uani 1 1 d . A .
O1W O 0.9296(17) 0.4543(16) 1.4097(17) 0.089(5) Uani 0.81(2) 1 d P A 1
O2W O 0.806(7) 0.323(7) 1.331(8) 0.089(5) Uani 0.19(2) 1 d P A 2
C11 C 0.2831(8) 0.1701(9) 0.9214(8) 0.061(4) Uani 1 1 d D A .
O11 O 0.4975(7) 0.3753(9) 1.0438(7) 0.058(3) Uani 1 1 d D A .
O12 O 0.2726(7) 0.4059(8) 0.9466(8) 0.046(2) Uani 1 1 d D A .
O13 O 0.3662(9) 0.2745(9) 0.8067(6) 0.054(3) Uani 1 1 d D A .
F11 F 0.2675(10) 0.1998(10) 1.0285(9) 0.085(3) Uani 1 1 d D . .
F12 F 0.3596(8) 0.0847(8) 0.9098(10) 0.087(3) Uani 1 1 d D . .
F13 F 0.1585(7) 0.1103(9) 0.8170(9) 0.083(3) Uani 1 1 d D . .
S11 S 0.3644(3) 0.3229(3) 0.9316(3) 0.0307(6) Uani 1 1 d D . .
C14 C 0.8954(9) 0.7807(8) 1.6971(8) 0.039(3) Uani 1 1 d D A .
O14 O 0.6916(6) 0.7423(8) 1.4818(8) 0.040(2) Uani 1 1 d D A .
O15 O 0.9163(7) 0.7447(8) 1.4888(7) 0.040(2) Uani 1 1 d D A .
O16 O 0.8750(9) 0.9529(7) 1.6152(8) 0.044(2) Uani 1 1 d D A .
F14 F 0.8391(9) 0.8415(8) 1.7741(7) 0.062(2) Uani 1 1 d D . .
F15 F 1.0327(7) 0.8317(8) 1.7695(7) 0.059(2) Uani 1 1 d D . .
F16 F 0.8628(9) 0.6493(7) 1.6587(8) 0.062(2) Uani 1 1 d D . .
S14 S 0.8367(3) 0.8083(3) 1.5556(3) 0.0289(6) Uani 1 1 d D . .
C17A C 1.4577(12) 0.6556(12) 1.6111(12) 0.042(4) Uani 0.543(4) 1 d PD A 3
O17A O 1.3595(17) 0.7328(15) 1.7783(13) 0.045(4) Uani 0.543(4) 1 d PD A 3
O18A O 1.4566(14) 0.9035(10) 1.7415(14) 0.049(4) Uani 0.543(4) 1 d PD A 3
O19A O 1.2390(12) 0.7311(16) 1.5731(12) 0.042(5) Uani 0.543(4) 1 d PD A 3
F17A F 1.5846(11) 0.6788(16) 1.6998(14) 0.070(4) Uani 0.543(4) 1 d PD A 3
F18A F 1.3898(15) 0.5276(10) 1.5618(16) 0.067(4) Uani 0.543(4) 1 d PD A 3
F19A F 1.4630(17) 0.6703(16) 1.5132(13) 0.065(4) Uani 0.543(4) 1 d PD A 3
S17A S 1.3707(6) 0.7703(5) 1.6863(5) 0.0326(10) Uani 0.543(4) 1 d PD A 3
C17B C 1.4322(13) 0.6649(14) 1.6070(14) 0.042(4) Uani 0.457(4) 1 d PD A 4
O17B O 1.1992(14) 0.5899(12) 1.6010(16) 0.045(4) Uani 0.457(4) 1 d PD . 4
O18B O 1.3755(19) 0.7828(19) 1.8017(10) 0.049(4) Uani 0.457(4) 1 d PD A 4
O19B O 1.2543(19) 0.7996(18) 1.6034(19) 0.042(5) Uani 0.457(4) 1 d PD A 4
F17B F 1.5338(14) 0.7716(16) 1.6524(18) 0.070(4) Uani 0.457(4) 1 d PD A 4
F18B F 1.4867(18) 0.5853(17) 1.6528(19) 0.067(4) Uani 0.457(4) 1 d PD A 4
F19B F 1.3763(18) 0.5974(19) 1.4755(13) 0.065(4) Uani 0.457(4) 1 d PD A 4
S17B S 1.3012(7) 0.7158(7) 1.6597(6) 0.0326(10) Uani 0.457(4) 1 d PD A 4

loop_
_atom_site_aniso_label
_atom_site_aniso_U_11
_atom_site_aniso_U_22
_atom_site_aniso_U_33
_atom_site_aniso_U_23
_atom_site_aniso_U_13
_atom_site_aniso_U_12
Pb1 0.0229(2) 0.0317(3) 0.0328(3) 0.0019(2) 0.0131(2) 0.00123(18)
Pb2 0.0303(2) 0.0220(2) 0.0319(3) 0.00372(18) 0.0208(2) 0.00296(17)
C1 0.018(5) 0.030(6) 0.028(6) 0.009(5) 0.006(5) 0.001(4)
C2 0.032(6) 0.020(6) 0.024(6) 0.004(5) 0.011(5) -0.003(5)
C3 0.037(6) 0.029(6) 0.026(6) 0.001(5) 0.010(5) 0.005(5)
C4 0.030(6) 0.033(6) 0.026(6) 0.005(5) 0.016(5) -0.004(5)
C5 0.015(5) 0.025(6) 0.024(5) 0.005(5) 0.006(4) 0.002(4)
C6 0.025(5) 0.026(6) 0.009(5) 0.005(4) 0.002(4) 0.000(4)
C7 0.035(6) 0.028(6) 0.015(5) 0.009(4) 0.014(5) 0.012(5)
C8 0.015(4) 0.025(5) 0.016(5) 0.008(4) 0.010(4) 0.007(4)
C9 0.028(6) 0.034(7) 0.031(6) 0.007(5) 0.019(5) 0.008(5)
N1 0.028(5) 0.023(5) 0.020(4) 0.009(4) 0.011(4) 0.005(4)
N2 0.027(5) 0.025(5) 0.017(4) 0.007(4) 0.009(4) -0.002(4)
N3 0.021(4) 0.017(4) 0.019(4) 0.006(4) 0.012(4) -0.004(3)
N4 0.027(5) 0.021(5) 0.021(5) -0.002(4) 0.013(4) -0.003(4)
N5 0.022(4) 0.022(5) 0.018(4) 0.003(4) 0.006(4) 0.002(4)
O1 0.019(3) 0.026(4) 0.018(4) 0.003(3) 0.006(3) 0.000(3)
O1W 0.090(12) 0.064(10) 0.104(12) 0.041(9) 0.036(10) 0.025(8)
O2W 0.090(12) 0.064(10) 0.104(12) 0.041(9) 0.036(10) 0.025(8)
C11 0.029(7) 0.059(10) 0.070(11) 0.017(8) 0.018(7) -0.004(7)
O11 0.030(5) 0.055(6) 0.046(6) 0.017(5) -0.009(4) -0.010(4)
O12 0.035(5) 0.044(5) 0.053(6) 0.015(4) 0.023(4) 0.016(4)
O13 0.064(6) 0.051(6) 0.040(5) 0.005(4) 0.037(5) 0.007(5)
F11 0.104(8) 0.101(8) 0.113(9) 0.082(7) 0.075(7) 0.040(7)
F12 0.065(6) 0.040(5) 0.146(10) 0.040(6) 0.044(6) 0.019(5)
F13 0.043(5) 0.066(6) 0.098(8) 0.030(6) 0.011(5) -0.016(4)
S11 0.0233(13) 0.0280(15) 0.0291(15) 0.0057(12) 0.0117(12) 0.0032(11)
C14 0.040(7) 0.041(8) 0.025(6) 0.010(6) 0.012(5) 0.009(6)
O14 0.025(4) 0.042(5) 0.042(5) 0.012(4) 0.014(4) 0.011(4)
O15 0.029(4) 0.046(5) 0.031(4) 0.003(4) 0.019(4) 0.003(4)
O16 0.050(5) 0.039(5) 0.035(5) 0.020(4) 0.010(4) 0.011(4)
F14 0.084(6) 0.058(5) 0.040(4) 0.011(4) 0.041(5) 0.009(5)
F15 0.042(4) 0.064(6) 0.046(5) 0.023(4) 0.003(4) 0.011(4)
F16 0.080(6) 0.029(4) 0.051(5) 0.014(4) 0.014(4) 0.002(4)
S14 0.0260(13) 0.0289(15) 0.0249(14) 0.0085(12) 0.0111(12) 0.0049(11)
C17A 0.035(8) 0.039(8) 0.051(9) 0.019(7) 0.023(7) 0.005(7)
O17A 0.041(7) 0.036(8) 0.044(8) 0.012(6) 0.015(6) 0.007(6)
O18A 0.046(8) 0.052(9) 0.046(8) 0.019(7) 0.026(7) 0.013(7)
O19A 0.042(6) 0.066(16) 0.038(8) 0.033(11) 0.025(6) 0.030(10)
F17A 0.049(7) 0.082(10) 0.083(10) 0.034(8) 0.039(7) 0.024(6)
F18A 0.076(10) 0.044(8) 0.089(12) 0.021(8) 0.059(9) 0.019(7)
F19A 0.078(11) 0.082(12) 0.063(9) 0.041(9) 0.049(10) 0.041(9)
S17A 0.031(3) 0.034(3) 0.032(2) 0.014(2) 0.017(2) 0.005(2)
C17B 0.035(8) 0.039(8) 0.051(9) 0.019(7) 0.023(7) 0.005(7)
O17B 0.041(7) 0.036(8) 0.044(8) 0.012(6) 0.015(6) 0.007(6)
O18B 0.046(8) 0.052(9) 0.046(8) 0.019(7) 0.026(7) 0.013(7)
O19B 0.042(6) 0.066(16) 0.038(8) 0.033(11) 0.025(6) 0.030(10)
F17B 0.049(7) 0.082(10) 0.083(10) 0.034(8) 0.039(7) 0.024(6)
F18B 0.076(10) 0.044(8) 0.089(12) 0.021(8) 0.059(9) 0.019(7)
F19B 0.078(11) 0.082(12) 0.063(9) 0.041(9) 0.049(10) 0.041(9)
S17B 0.031(3) 0.034(3) 0.032(2) 0.014(2) 0.017(2) 0.005(2)

loop_
_atom_type_symbol
_atom_type_description
_atom_type_scat_dispersion_real
_atom_type_scat_dispersion_imag
_atom_type_scat_source
C C 0.0033 0.0016 'International Tables Vol C Tables 4.2.6.8 and 6.1.1.4'
H H 0.0000 0.0000 'International Tables Vol C Tables 4.2.6.8 and 6.1.1.4'
N N 0.0061 0.0033 'International Tables Vol C Tables 4.2.6.8 and 6.1.1.4'
O O 0.0106 0.0060 'International Tables Vol C Tables 4.2.6.8 and 6.1.1.4'
F F 0.0171 0.0103 'International Tables Vol C Tables 4.2.6.8 and 6.1.1.4'
S S 0.1246 0.1234 'International Tables Vol C Tables 4.2.6.8 and 6.1.1.4'
Pb Pb -3.3944 10.1111 'International Tables Vol C Tables 4.2.6.8 and 6.1.1.4'

loop_
_geom_angle_atom_site_label_1
_geom_angle_atom_site_label_2
_geom_angle_atom_site_label_3
_geom_angle
_geom_angle_site_symmetry_1
_geom_angle_site_symmetry_3
O1 Pb1 N1 68.0(3) . .
O1 Pb1 O17B 104.0(3) . 2_768
N1 Pb1 O17B 94.5(4) . 2_768
O1 Pb1 O1W 72.6(4) . .
N1 Pb1 O1W 81.3(4) . .
O17B Pb1 O1W 31.5(5) 2_768 .
O1 Pb1 O11 136.9(3) . .
N1 Pb1 O11 81.5(3) . .
O17B Pb1 O11 108.2(3) 2_768 .
O1W Pb1 O11 133.4(4) . .
O1 Pb1 O15 66.1(2) . .
N1 Pb1 O15 131.2(2) . .
O17B Pb1 O15 81.1(3) 2_768 .
O1W Pb1 O15 69.9(4) . .
O11 Pb1 O15 146.2(2) . .
O19B Pb2 N3 94.2(5) . .
O19B Pb2 O1 98.2(5) . .
N3 Pb2 O1 65.9(2) . .
O19B Pb2 O19A 15.4(5) . .
N3 Pb2 O19A 85.0(4) . .
O1 Pb2 O19A 83.2(4) . .
O19B Pb2 N5 76.0(5) . .
N3 Pb2 N5 63.8(3) . .
O1 Pb2 N5 128.7(2) . .
O19A Pb2 N5 83.0(4) . .
C2 C1 N1 123.2(10) . .
C2 C1 H1 118.4 . .
N1 C1 H1 118.4 . .
C1 C2 C3 117.5(10) . .
C1 C2 H2 121.2 . .
C3 C2 H2 121.2 . .
C2 C3 C4 119.9(11) . .
C2 C3 H3 120.0 . .
C4 C3 H3 120.0 . .
C5 C4 C3 119.2(10) . .
C5 C4 H4 120.4 . .
C3 C4 H4 120.4 . .
N1 C5 C4 121.0(10) . .
N1 C5 C6 116.3(9) . .
C4 C5 C6 122.6(9) . .
N2 C6 O1 125.0(9) . .
N2 C6 C5 116.1(9) . .
O1 C6 C5 118.8(9) . .
N3 C7 N4 122.8(10) . .
N3 C7 C8 116.7(8) . .
N4 C7 C8 120.4(9) . .
N5 C8 C9 119.0(9) . 2_878
N5 C8 C7 117.2(9) . .
C9 C8 C7 123.7(9) 2_878 .
N5 C9 C8 122.8(10) . 2_878
N5 C9 H9 118.6 . .
C8 C9 H9 118.6 2_878 .
C5 N1 C1 119.0(9) . .
C5 N1 Pb1 117.3(7) . .
C1 N1 Pb1 123.6(7) . .
C6 N2 N3 112.2(8) . .
C7 N3 N2 112.9(8) . .
C7 N3 Pb2 126.6(6) . .
N2 N3 Pb2 120.5(6) . .
C7 N4 H4A 120.0 . .
C7 N4 H4B 120.0 . .
H4A N4 H4B 120.0 . .
C9 N5 C8 118.1(9) . .
C9 N5 Pb2 126.0(7) . .
C8 N5 Pb2 114.5(6) . .
C6 O1 Pb1 118.8(6) . .
C6 O1 Pb2 116.1(6) . .
Pb1 O1 Pb2 124.1(3) . .
F11 C11 F12 108.5(7) . .
F11 C11 F13 108.3(7) . .
F12 C11 F13 109.1(7) . .
F11 C11 S11 110.6(6) . .
F12 C11 S11 110.7(6) . .
F13 C11 S11 109.5(6) . .
S11 O11 Pb1 169.6(6) . .
O11 S11 O13 115.3(5) . .
O11 S11 O12 114.7(5) . .
O13 S11 O12 112.9(5) . .
O11 S11 C11 104.3(5) . .
O13 S11 C11 103.5(5) . .
O12 S11 C11 104.4(4) . .
F14 C14 F15 107.4(8) . .
F14 C14 F16 108.6(8) . .
F15 C14 F16 108.2(8) . .
F14 C14 S14 110.7(6) . .
F15 C14 S14 110.5(6) . .
F16 C14 S14 111.3(6) . .
S14 O15 Pb1 112.9(4) . .
O14 S14 O16 115.6(5) . .
O14 S14 O15 113.7(5) . .
O16 S14 O15 113.9(5) . .
O14 S14 C14 105.3(5) . .
O16 S14 C14 103.3(4) . .
O15 S14 C14 103.1(4) . .
F17A C17A F18A 107.4(11) . .
F17A C17A F19A 109.5(11) . .
F18A C17A F19A 108.4(11) . .
F17A C17A S17A 110.6(9) . .
F18A C17A S17A 110.6(8) . .
F19A C17A S17A 110.2(9) . .
S17A O19A Pb2 136.8(10) . .
O18A S17A O17A 116.5(8) . .
O18A S17A O19A 114.8(9) . .
O17A S17A O19A 113.0(9) . .
O18A S17A C17A 105.4(7) . .
O17A S17A C17A 103.6(7) . .
O19A S17A C17A 101.2(7) . .
F17B C17B F18B 108.1(12) . .
F17B C17B F19B 108.6(12) . .
F18B C17B F19B 108.6(11) . .
F17B C17B S17B 110.9(9) . .
F18B C17B S17B 110.2(9) . .
F19B C17B S17B 110.5(9) . .
S17B O17B Pb1 112.7(9) . 2_768
S17B O19B Pb2 152.1(13) . .
O19B S17B O17B 113.9(9) . .
O19B S17B O18B 116.1(10) . .
O17B S17B O18B 114.1(9) . .
O19B S17B C17B 103.1(8) . .
O17B S17B C17B 103.6(7) . .
O18B S17B C17B 103.9(8) . .

loop_
_geom_bond_atom_site_label_1
_geom_bond_atom_site_label_2
_geom_bond_distance
_geom_bond_site_symmetry_2
Pb1 O1 2.385(7) .
Pb1 N1 2.447(8) .
Pb1 O17B 2.535(17) 2_768
Pb1 O1W 2.562(16) .
Pb1 O11 2.704(6) .
Pb1 O15 2.759(7) .
Pb2 O19B 2.282(13) .
Pb2 N3 2.370(8) .
Pb2 O1 2.394(7) .
Pb2 O19A 2.502(14) .
Pb2 N5 2.676(8) .
C1 C2 1.350(15) .
C1 N1 1.354(13) .
C1 H1 0.9500 .
C2 C3 1.380(16) .
C2 H2 0.9500 .
C3 C4 1.384(16) .
C3 H3 0.9500 .
C4 C5 1.369(15) .
C4 H4 0.9500 .
C5 N1 1.333(13) .
C5 C6 1.481(14) .
C6 N2 1.309(14) .
C6 O1 1.311(12) .
C7 N3 1.320(13) .
C7 N4 1.342(13) .
C7 C8 1.472(14) .
C8 N5 1.327(12) .
C8 C9 1.385(15) 2_878
C9 N5 1.303(14) .
C9 C8 1.385(15) 2_878
C9 H9 0.9500 .
N2 N3 1.387(11) .
N4 H4A 0.8800 .
N4 H4B 0.8800 .
C11 F11 1.321(8) .
C11 F12 1.324(8) .
C11 F13 1.328(8) .
C11 S11 1.819(9) .
O11 S11 1.426(6) .
O12 S11 1.435(6) .
O13 S11 1.432(6) .
C14 F14 1.316(9) .
C14 F15 1.331(9) .
C14 F16 1.331(9) .
C14 S14 1.819(9) .
O14 S14 1.422(6) .
O15 S14 1.450(6) .
O16 S14 1.433(7) .
C17A F17A 1.317(10) .
C17A F18A 1.330(10) .
C17A F19A 1.331(10) .
C17A S17A 1.819(10) .
O17A S17A 1.432(9) .
O18A S17A 1.431(8) .
O19A S17A 1.443(8) .
C17B F17B 1.320(10) .
C17B F18B 1.331(10) .
C17B F19B 1.331(10) .
C17B S17B 1.819(10) .
O17B S17B 1.435(9) .
O17B Pb1 2.535(17) 2_768
O18B S17B 1.437(9) .
O19B S17B 1.430(8) .
